data_1535422
loop_
_publ_author_name
'Hochrein, O.'
'Hoehn, P.'
'Kniep, R.'

_publ_section_title
;
 Control of oxidation states of transition elements (Cr, Mn) in
 nitridometallates and the solid solution series Li6 (Ca1-x Srx)2 (Mn2 N6)
;
_journal_name_full 'Zeitschrift fuer Anorganische und Allgemeine Chemie'
_journal_page_first 923
_journal_page_last 927
_journal_volume 629
_journal_year 2003
_chemical_formula_sum 'Li6 Mn2 N6 Sr2'
_chemical_name_systematic 'Li6 Sr2 (Mn2 N6)'
_space_group_IT_number 148
_symmetry_space_group_name_Hall '-R 3'
_symmetry_space_group_name_H-M 'R -3 :H'
_cell_angle_alpha 90
_cell_angle_beta 90
_cell_angle_gamma 120
_cell_formula_units_Z 3
_cell_length_a 5.859
_cell_length_b 5.859
_cell_length_c 19.086
_cell_volume 567.404
_citation_journal_id_ASTM ZAACAB
_cod_data_source_file Hochrein_ZAACAB_2003_887.cif
_cod_data_source_block Li6Mn2N6Sr2
_cod_original_cell_volume 567.4042
_cod_database_code 1535422

loop_
_symmetry_equiv_pos_as_xyz
x,y,z
-y,x-y,z
-x+y,-x,z
-x,-y,-z
y,-x+y,-z
x-y,x,-z
x+2/3,y+1/3,z+1/3
-y+2/3,x-y+1/3,z+1/3
-x+y+2/3,-x+1/3,z+1/3
-x+2/3,-y+1/3,-z+1/3
y+2/3,-x+y+1/3,-z+1/3
x-y+2/3,x+1/3,-z+1/3
x+1/3,y+2/3,z+2/3
-y+1/3,x-y+2/3,z+2/3
-x+y+1/3,-x+2/3,z+2/3
-x+1/3,-y+2/3,-z+2/3
y+1/3,-x+y+2/3,-z+2/3
x-y+1/3,x+2/3,-z+2/3

loop_
_atom_site_label
_atom_site_type_symbol
_atom_site_fract_x
_atom_site_fract_y
_atom_site_fract_z
_atom_site_occupancy
_atom_site_U_iso_or_equiv
Sr1 Sr+2 0 0 0.33731 1 0.0
Mn1 Mn+4 0 0 0.06643 1 0.0
N1 N-3 0.2974 0.0049 0.91027 1 0.0
Li1 Li+1 0.3656 0.3923 0.8693 1 0.0
